data_4128513
loop_
_publ_author_name
'Carn\'e-S\'anchez, Arnau'
'Albalad, Jorge'
'Grancha, Thais'
'Imaz, Inhar'
'Juanhuix, Judith'
'Larpent, Patrick'
'Furukawa, Shuhei'
'Maspoch, Daniel'

_publ_section_title
;
 Postsynthetic Covalent and Coordination Functionalization of
 Rhodium(II)-Based Metal-Organic Polyhedra.
;
_journal_issue 9
_journal_name_full 'Journal of the American Chemical Society'
_journal_page_first 4094
_journal_page_last 4102
_journal_paper_doi 10.1021/jacs.8b13593
_journal_volume 141
_journal_year 2019
_chemical_formula_moiety 'C192 H96 O120 Rh24, O'
_chemical_formula_sum 'C192 H96 O121 Rh24'
_chemical_formula_weight 6808.53
_space_group_crystal_system cubic
_space_group_IT_number 229
_space_group_name_Hall '-I 4 2 3'
_space_group_name_H-M_alt 'I m -3 m'
_atom_sites_solution_hydrogens geom
_audit_creation_method SHELXL-2018/1
_cell_angle_alpha 90
_cell_angle_beta 90
_cell_angle_gamma 90
_cell_formula_units_Z 2
_cell_length_a 27.480(4)
_cell_length_b 27.480(4)
_cell_length_c 27.480(4)
_cell_measurement_reflns_used 6439
_cell_measurement_temperature 100(2)
_cell_measurement_theta_max 40
_cell_measurement_theta_min 1
_cell_volume 20752(5)
_computing_structure_refinement 'SHELXL-2018/1 (Sheldrick, 2018)'
_diffrn_ambient_temperature 100(2)
_diffrn_measured_fraction_theta_full 0.862
_diffrn_measured_fraction_theta_max 0.862
_diffrn_measurement_device_type 'PILATUS DECTRIS 6M'
_diffrn_radiation_type synchrotron
_diffrn_radiation_wavelength 0.82656
_diffrn_reflns_av_R_equivalents 0.0644
_diffrn_reflns_av_unetI/netI 0.0244
_diffrn_reflns_Laue_measured_fraction_full 0.862
_diffrn_reflns_Laue_measured_fraction_max 0.862
_diffrn_reflns_limit_h_max 27
_diffrn_reflns_limit_h_min -27
_diffrn_reflns_limit_k_max 27
_diffrn_reflns_limit_k_min -27
_diffrn_reflns_limit_l_max 27
_diffrn_reflns_limit_l_min -27
_diffrn_reflns_number 28846
_diffrn_reflns_point_group_measured_fraction_full 0.862
_diffrn_reflns_point_group_measured_fraction_max 0.862
_diffrn_reflns_theta_full 24.391
_diffrn_reflns_theta_max 24.391
_diffrn_reflns_theta_min 2.096
_diffrn_source synchrotron
_exptl_absorpt_coefficient_mu 1.455
_exptl_absorpt_correction_type none
_exptl_crystal_colour green
_exptl_crystal_density_diffrn 1.090
_exptl_crystal_description octahedra
_exptl_crystal_F_000 7342
_exptl_crystal_size_max 0.12
_exptl_crystal_size_mid 0.08
_exptl_crystal_size_min 0.06
_refine_diff_density_max 2.056
_refine_diff_density_min -1.533
_refine_diff_density_rms 0.151
_refine_ls_extinction_method none
_refine_ls_goodness_of_fit_ref 1.700
_refine_ls_hydrogen_treatment constr
_refine_ls_matrix_type full
_refine_ls_number_parameters 75
_refine_ls_number_reflns 946
_refine_ls_number_restraints 7
_refine_ls_restrained_S_all 1.694
_refine_ls_R_factor_all 0.1010
_refine_ls_R_factor_gt 0.0989
_refine_ls_shift/su_max 0.000
_refine_ls_shift/su_mean 0.000
_refine_ls_structure_factor_coef Fsqd
_refine_ls_weighting_details 'w=1/[\s^2^(Fo^2^)+(0.2000P)^2^] where P=(Fo^2^+2Fc^2^)/3'
_refine_ls_weighting_scheme calc
_refine_ls_wR_factor_gt 0.3209
_refine_ls_wR_factor_ref 0.3305
_reflns_Friedel_coverage 0.000
_reflns_number_gt 886
_reflns_number_total 946
_reflns_threshold_expression 'I > 2\s(I)'
_cod_data_source_file ja8b13593_si_002.cif
_cod_data_source_block shelx
_cod_original_cell_volume 20751.5
_cod_original_formula_sum 'C192 H96 O120 Rh24, O'
_cod_database_code 4128513
_shelx_shelxl_version_number 2018/1
_shelx_space_group_comment
;
The symmetry employed for this shelxl refinement is uniquely defined
by the following loop, which should always be used as a source of
symmetry information in preference to the above space-group names.
They are only intended as comments.
;

loop_
_space_group_symop_operation_xyz
'x, y, z'
'-x, -y, z'
'-x, y, -z'
'x, -y, -z'
'z, x, y'
'z, -x, -y'
'-z, -x, y'
'-z, x, -y'
'y, z, x'
'-y, z, -x'
'y, -z, -x'
'-y, -z, x'
'y, x, -z'
'-y, -x, -z'
'y, -x, z'
'-y, x, z'
'x, z, -y'
'-x, z, y'
'-x, -z, -y'
'x, -z, y'
'z, y, -x'
'z, -y, x'
'-z, y, x'
'-z, -y, -x'
'x+1/2, y+1/2, z+1/2'
'-x+1/2, -y+1/2, z+1/2'
'-x+1/2, y+1/2, -z+1/2'
'x+1/2, -y+1/2, -z+1/2'
'z+1/2, x+1/2, y+1/2'
'z+1/2, -x+1/2, -y+1/2'
'-z+1/2, -x+1/2, y+1/2'
'-z+1/2, x+1/2, -y+1/2'
'y+1/2, z+1/2, x+1/2'
'-y+1/2, z+1/2, -x+1/2'
'y+1/2, -z+1/2, -x+1/2'
'-y+1/2, -z+1/2, x+1/2'
'y+1/2, x+1/2, -z+1/2'
'-y+1/2, -x+1/2, -z+1/2'
'y+1/2, -x+1/2, z+1/2'
'-y+1/2, x+1/2, z+1/2'
'x+1/2, z+1/2, -y+1/2'
'-x+1/2, z+1/2, y+1/2'
'-x+1/2, -z+1/2, -y+1/2'
'x+1/2, -z+1/2, y+1/2'
'z+1/2, y+1/2, -x+1/2'
'z+1/2, -y+1/2, x+1/2'
'-z+1/2, y+1/2, x+1/2'
'-z+1/2, -y+1/2, -x+1/2'
'-x, -y, -z'
'x, y, -z'
'x, -y, z'
'-x, y, z'
'-z, -x, -y'
'-z, x, y'
'z, x, -y'
'z, -x, y'
'-y, -z, -x'
'y, -z, x'
'-y, z, x'
'y, z, -x'
'-y, -x, z'
'y, x, z'
'-y, x, -z'
'y, -x, -z'
'-x, -z, y'
'x, -z, -y'
'x, z, y'
'-x, z, -y'
'-z, -y, x'
'-z, y, -x'
'z, -y, -x'
'z, y, x'
'-x+1/2, -y+1/2, -z+1/2'
'x+1/2, y+1/2, -z+1/2'
'x+1/2, -y+1/2, z+1/2'
'-x+1/2, y+1/2, z+1/2'
'-z+1/2, -x+1/2, -y+1/2'
'-z+1/2, x+1/2, y+1/2'
'z+1/2, x+1/2, -y+1/2'
'z+1/2, -x+1/2, y+1/2'
'-y+1/2, -z+1/2, -x+1/2'
'y+1/2, -z+1/2, x+1/2'
'-y+1/2, z+1/2, x+1/2'
'y+1/2, z+1/2, -x+1/2'
'-y+1/2, -x+1/2, z+1/2'
'y+1/2, x+1/2, z+1/2'
'-y+1/2, x+1/2, -z+1/2'
'y+1/2, -x+1/2, -z+1/2'
'-x+1/2, -z+1/2, y+1/2'
'x+1/2, -z+1/2, -y+1/2'
'x+1/2, z+1/2, y+1/2'
'-x+1/2, z+1/2, -y+1/2'
'-z+1/2, -y+1/2, x+1/2'
'-z+1/2, y+1/2, -x+1/2'
'z+1/2, -y+1/2, -x+1/2'
'z+1/2, y+1/2, x+1/2'

loop_
_atom_site_label
_atom_site_type_symbol
_atom_site_fract_x
_atom_site_fract_y
_atom_site_fract_z
_atom_site_U_iso_or_equiv
_atom_site_adp_type
_atom_site_occupancy
_atom_site_site_symmetry_order
_atom_site_calc_flag
_atom_site_refinement_flags_posn
_atom_site_refinement_flags_adp
_atom_site_refinement_flags_occupancy
Rh1 Rh 0.500000 0.22693(5) 0.77307(5) 0.1078(13) Uani 1 4 d S T P
Rh2 Rh 0.500000 0.28873(6) 0.71127(6) 0.1099(13) Uani 1 4 d S T P
O003 O 0.4482(4) 0.2501(4) 0.6763(3) 0.120(3) Uani 1 1 d . . .
O004 O 0.4477(5) 0.1926(4) 0.7345(4) 0.133(3) Uani 1 1 d . . .
O005 O 0.500000 0.500000 0.500000 0.080(11) Uani 1 48 d S T P
O006 O 0.500000 0.1697(5) 0.8303(5) 0.161(9) Uani 1 4 d S T P
O007 O 0.500000 0.3474(6) 0.6526(6) 0.175(9) Uani 1 4 d S T P
C5 C 0.4331(5) 0.2139(5) 0.6949(5) 0.106(4) Uani 1 1 d . . .
C1 C 0.3689(4) 0.2104(7) 0.6311(4) 0.105(5) Uani 1 2 d S T P
H1 H 0.379274 0.240863 0.620726 0.126 Uiso 1 2 calc R U P
C2 C 0.3909(6) 0.1859(6) 0.6699(6) 0.137(5) Uani 1 1 d . . .
C4 C 0.3405(7) 0.1171(9) 0.6595(7) 0.149(7) Uani 1 2 d S TU P
H4 H 0.333322 0.084787 0.666679 0.179 Uiso 1 2 calc R U P
C3 C 0.3762(7) 0.1419(6) 0.6844(6) 0.146(6) Uani 1 1 d . U .
H3 H 0.390404 0.127802 0.711652 0.176 Uiso 1 1 calc R U .

loop_
_atom_site_aniso_label
_atom_site_aniso_U_11
_atom_site_aniso_U_22
_atom_site_aniso_U_33
_atom_site_aniso_U_23
_atom_site_aniso_U_13
_atom_site_aniso_U_12
Rh1 0.1043(17) 0.1095(14) 0.1095(14) 0.0134(10) 0.000 0.000
Rh2 0.1072(17) 0.1113(14) 0.1113(14) 0.0151(11) 0.000 0.000
O003 0.117(6) 0.136(7) 0.106(6) 0.034(6) -0.003(5) 0.009(6)
O004 0.150(8) 0.126(7) 0.122(7) 0.007(6) -0.012(6) -0.011(6)
O005 0.080(11) 0.080(11) 0.080(11) 0.000 0.000 0.000
O006 0.128(14) 0.177(14) 0.177(14) 0.064(17) 0.000 0.000
O007 0.25(3) 0.139(11) 0.139(11) 0.029(14) 0.000 0.000
C5 0.091(8) 0.110(9) 0.117(9) 0.016(8) -0.011(7) -0.011(6)
C1 0.098(7) 0.120(12) 0.098(7) 0.019(6) 0.012(9) -0.019(6)
C2 0.123(10) 0.164(14) 0.124(10) 0.017(10) -0.011(8) -0.043(10)
C4 0.161(10) 0.127(14) 0.161(10) 0.047(10) -0.015(12) -0.047(10)
C3 0.150(11) 0.141(12) 0.148(12) 0.050(10) -0.038(10) -0.035(10)

loop_
_atom_type_symbol
_atom_type_description
_atom_type_scat_dispersion_real
_atom_type_scat_dispersion_imag
_atom_type_scat_source
C C 0.0033 0.0016 'International Tables Vol C Tables 4.2.6.8 and 6.1.1.4'
H H 0.0000 0.0000 'International Tables Vol C Tables 4.2.6.8 and 6.1.1.4'
O O 0.0106 0.0060 'International Tables Vol C Tables 4.2.6.8 and 6.1.1.4'
Cu Cu 0.3201 1.2651 'International Tables Vol C Tables 4.2.6.8 and 6.1.1.4'
Rh Rh -1.1178 0.9187 'International Tables Vol C Tables 4.2.6.8 and 6.1.1.4'

loop_
_geom_angle_atom_site_label_1
_geom_angle_atom_site_label_2
_geom_angle_atom_site_label_3
_geom_angle
_geom_angle_site_symmetry_1
_geom_angle_site_symmetry_3
O004 Rh1 O004 175.4(6) . 19_666
O004 Rh1 O004 89.0(7) . 66_566
O004 Rh1 O004 90.8(7) 19_666 66_566
O004 Rh1 O004 90.8(7) . 52_655
O004 Rh1 O004 89.0(7) 19_666 52_655
O004 Rh1 O004 175.4(6) 66_566 52_655
O004 Rh1 O006 92.3(3) . .
O004 Rh1 O006 92.3(3) 19_666 .
O004 Rh1 O006 92.3(3) 66_566 .
O004 Rh1 O006 92.3(3) 52_655 .
O004 Rh1 Rh2 87.7(3) . .
O004 Rh1 Rh2 87.7(3) 19_666 .
O004 Rh1 Rh2 87.7(3) 66_566 .
O004 Rh1 Rh2 87.7(3) 52_655 .
O006 Rh1 Rh2 180.00(10) . .
O003 Rh2 O003 90.2(5) 52_655 19_666
O003 Rh2 O003 176.0(5) 52_655 66_566
O003 Rh2 O003 89.7(5) 19_666 66_566
O003 Rh2 O003 89.7(5) 52_655 .
O003 Rh2 O003 175.9(5) 19_666 .
O003 Rh2 O003 90.2(5) 66_566 .
O003 Rh2 O007 92.0(3) 52_655 .
O003 Rh2 O007 92.0(3) 19_666 .
O003 Rh2 O007 92.0(3) 66_566 .
O003 Rh2 O007 92.0(3) . .
O003 Rh2 Rh1 88.0(3) 52_655 .
O003 Rh2 Rh1 88.0(3) 19_666 .
O003 Rh2 Rh1 88.0(3) 66_566 .
O003 Rh2 Rh1 88.0(3) . .
O007 Rh2 Rh1 180.0(6) . .
C5 O003 Rh2 118.7(9) . .
C5 O004 Rh1 116.7(8) . .
O003 C5 O004 128.7(13) . .
O003 C5 C2 119.0(12) . .
O004 C5 C2 112.2(11) . .
C2 C1 C2 115.4(17) 70_656 .
C2 C1 H1 122.3 70_656 .
C2 C1 H1 122.3 . .
C3 C2 C1 122.1(14) . .
C3 C2 C5 123.0(13) . .
C1 C2 C5 115.0(12) . .
C3 C4 C3 117.5(19) 70_656 .
C3 C4 H4 121.3 70_656 .
C3 C4 H4 121.3 . .
C2 C3 C4 121.2(15) . .
C2 C3 H3 119.4 . .
C4 C3 H3 119.4 . .

loop_
_geom_bond_atom_site_label_1
_geom_bond_atom_site_label_2
_geom_bond_distance
_geom_bond_site_symmetry_2
Rh1 O004 2.020(11) .
Rh1 O004 2.020(11) 19_666
Rh1 O004 2.020(11) 66_566
Rh1 O004 2.020(11) 52_655
Rh1 O006 2.23(2) .
Rh1 Rh2 2.401(3) .
Rh2 O003 2.019(11) 52_655
Rh2 O003 2.019(11) 19_666
Rh2 O003 2.019(11) 66_566
Rh2 O003 2.019(11) .
Rh2 O007 2.28(2) .
O003 C5 1.193(15) .
O004 C5 1.300(17) .
C5 C2 1.55(2) .
C1 C2 1.399(17) 70_656
C1 C2 1.399(17) .
C1 H1 0.9300 .
C2 C3 1.33(2) .
C4 C3 1.378(19) 70_656
C4 C3 1.378(19) .
C4 H4 0.9300 .
C3 H3 0.9300 .
